data_4339838
loop_
_publ_author_name
'Aragoni, M. Carla'
'Arca, Massimiliano'
'Bencini, Andrea'
'Blake, Alexander J.'
'Caltagirone, Claudia'
'Danesi, Andrea'
'Devillanova, Francesco A.'
'Garau, Alessandra'
'Gelbrich, Thomas'
'Isaia, Francesco'
'Lippolis, Vito'
'Hursthouse, Michael B.'
'Valtancoli, Barbara'
'Wilson, Claire'

_publ_section_title
;
 New fluorescent chemosensors for heavy metal ions based on functionalized
 pendant arm derivatives of
 7-anthracenylmethyl-1,4,10-trioxa-7,13-diazacyclopentadecane.
;
_journal_issue 19
_journal_name_full 'Inorganic chemistry'
_journal_page_first 8088
_journal_page_last 8097
_journal_paper_doi 10.1021/ic700657j
_journal_volume 46
_journal_year 2007
_chemical_formula_sum 'C25 H32 Cd N4 O9'
_chemical_formula_weight 644.95
_chemical_name_systematic
; 
 ? 
;
_space_group_IT_number 14
_symmetry_cell_setting monoclinic
_symmetry_space_group_name_Hall '-P 2ybc'
_symmetry_space_group_name_H-M 'P 1 21/c 1'
_atom_sites_solution_hydrogens geom
_atom_sites_solution_primary direct
_atom_sites_solution_secondary difmap
_audit_creation_method SHELXL-97
_cell_angle_alpha 90.00
_cell_angle_beta 92.210(5)
_cell_angle_gamma 90.00
_cell_formula_units_Z 4
_cell_length_a 10.0206(5)
_cell_length_b 7.8827(4)
_cell_length_c 32.782(3)
_cell_measurement_reflns_used 3445
_cell_measurement_temperature 120(2)
_cell_measurement_theta_max 27.48
_cell_measurement_theta_min 2.91
_cell_volume 2587.5(3)
_computing_cell_refinement 'DENZO (Otwinowski & Minor, 1997) & COLLECT (Hooft, R.W.W., 1998)'
_computing_data_collection 'COLLECT (Hooft, R.W.W., 1998)'
_computing_data_reduction 'DENZO (Otwinowski & Minor, 1997) & COLLECT (Hooft, R.W.W., 1998)'
_computing_structure_refinement 'SHELXL-97 (Sheldrick, 1997)'
_computing_structure_solution 'SHELXS-97 (Sheldrick, 1990)'
_diffrn_ambient_temperature 120(2)
_diffrn_detector_area_resol_mean 9.091
_diffrn_measured_fraction_theta_full 0.879
_diffrn_measured_fraction_theta_max 0.879
_diffrn_measurement_device_type 'Bruker-Nonius 95mm CCD camera on \k-goniostat'
_diffrn_measurement_method '\f & \w scans'
_diffrn_radiation_monochromator '10cm confocal mirrors'
_diffrn_radiation_source 'Bruker-Nonius FR591 rotating anode'
_diffrn_radiation_type MoK\a
_diffrn_radiation_wavelength 0.71073
_diffrn_reflns_av_R_equivalents 0.0551
_diffrn_reflns_av_sigmaI/netI 0.0752
_diffrn_reflns_limit_h_max 12
_diffrn_reflns_limit_h_min -12
_diffrn_reflns_limit_k_max 9
_diffrn_reflns_limit_k_min -9
_diffrn_reflns_limit_l_max 40
_diffrn_reflns_limit_l_min -40
_diffrn_reflns_number 13483
_diffrn_reflns_theta_full 26.00
_diffrn_reflns_theta_max 26.00
_diffrn_reflns_theta_min 3.49
_diffrn_standards_number 0
_exptl_absorpt_coefficient_mu 0.906
_exptl_absorpt_correction_T_max 0.9149
_exptl_absorpt_correction_T_min 0.8396
_exptl_absorpt_correction_type multi-scan
_exptl_absorpt_process_details 'SADABS V2.10 (Sheldrick, G.M., 2003)'
_exptl_crystal_colour colourless
_exptl_crystal_density_diffrn 1.656
_exptl_crystal_density_method 'not measured'
_exptl_crystal_description tablet
_exptl_crystal_F_000 1320
_exptl_crystal_size_max 0.20
_exptl_crystal_size_mid 0.20
_exptl_crystal_size_min 0.10
_refine_diff_density_max 0.923
_refine_diff_density_min -0.821
_refine_diff_density_rms 0.131
_refine_ls_extinction_method none
_refine_ls_goodness_of_fit_ref 1.109
_refine_ls_hydrogen_treatment mixed
_refine_ls_matrix_type full
_refine_ls_number_parameters 355
_refine_ls_number_reflns 4476
_refine_ls_number_restraints 1
_refine_ls_restrained_S_all 1.109
_refine_ls_R_factor_all 0.0865
_refine_ls_R_factor_gt 0.0503
_refine_ls_shift/su_max 0.005
_refine_ls_shift/su_mean 0.001
_refine_ls_structure_factor_coef Fsqd
_refine_ls_weighting_details 'calc w=1/[\s^2^(Fo^2^)+(0.0644P)^2^+0.0000P] where P=(Fo^2^+2Fc^2^)/3'
_refine_ls_weighting_scheme calc
_refine_ls_wR_factor_gt 0.1174
_refine_ls_wR_factor_ref 0.1335
_reflns_number_gt 3121
_reflns_number_total 4476
_reflns_threshold_expression >2sigma(I)
_cod_data_source_file ic700657j-file002.cif
_cod_data_source_block s92
_cod_depositor_comments
;
The following automatic conversions were performed:

'_symmetry_cell_setting' value 'Monoclinic' changed to 'monoclinic'
according to
/usr/data/users/saulius/automatic-downloads/retrospective/ACS/lib/dictionaries/cif_core.dic
dictionary named 'cif_core.dic' version 2.4.2 from 2011-04-26.

Automatic conversion script
Id: cif_fix_values 2281 2013-09-26 08:29:07Z andrius 
;
_cod_original_sg_symbol_H-M P2(1)/c
_cod_database_code 4339838

loop_
_symmetry_equiv_pos_as_xyz
'x, y, z'
'-x, y+1/2, -z+1/2'
'-x, -y, -z'
'x, -y-1/2, z-1/2'

loop_
_atom_site_label
_atom_site_type_symbol
_atom_site_fract_x
_atom_site_fract_y
_atom_site_fract_z
_atom_site_U_iso_or_equiv
_atom_site_adp_type
_atom_site_occupancy
_atom_site_symmetry_multiplicity
_atom_site_calc_flag
_atom_site_refinement_flags
C17 C 0.8538(5) 0.5540(6) 0.17464(14) 0.0228(11) Uani 1 1 d .
C18 C 0.7770(5) 0.5099(6) 0.20809(15) 0.0250(12) Uani 1 1 d .
C19 C 0.6396(5) 0.5596(6) 0.21205(15) 0.0273(12) Uani 1 1 d .
H19 H 0.5977 0.6282 0.1915 0.033 Uiso 1 1 calc R
C20 C 0.5683(6) 0.5103(6) 0.24470(17) 0.0304(13) Uani 1 1 d .
H20 H 0.4777 0.5444 0.2462 0.037 Uiso 1 1 calc R
C21 C 0.6268(5) 0.4095(7) 0.27624(16) 0.0348(14) Uani 1 1 d .
H21 H 0.5771 0.3798 0.2993 0.042 Uiso 1 1 calc R
C22 C 0.7549(5) 0.3554(6) 0.27333(14) 0.0275(12) Uani 1 1 d .
H22 H 0.7931 0.2854 0.2943 0.033 Uiso 1 1 calc R
C23 C 0.8334(5) 0.4007(6) 0.23968(14) 0.0241(11) Uani 1 1 d .
C24 C 0.9618(5) 0.3380(7) 0.23620(14) 0.0274(12) Uani 1 1 d .
H24 H 0.9986 0.2684 0.2575 0.033 Uiso 1 1 calc R
C25 C 1.0382(5) 0.3728(6) 0.20295(15) 0.0280(13) Uani 1 1 d .
C26 C 1.1665(5) 0.3005(7) 0.19858(16) 0.0333(13) Uani 1 1 d .
H26 H 1.2033 0.2310 0.2198 0.040 Uiso 1 1 calc R
C27 C 1.2370(6) 0.3274(8) 0.16544(17) 0.0429(16) Uani 1 1 d .
H27 H 1.3227 0.2772 0.1634 0.051 Uiso 1 1 calc R
C28 C 1.1846(6) 0.4302(8) 0.13342(18) 0.0394(15) Uani 1 1 d .
H28 H 1.2353 0.4485 0.1099 0.047 Uiso 1 1 calc R
C29 C 1.0627(6) 0.5032(6) 0.13584(16) 0.0329(14) Uani 1 1 d .
H29 H 1.0293 0.5709 0.1138 0.039 Uiso 1 1 calc R
C30 C 0.9828(5) 0.4811(6) 0.17074(15) 0.0238(12) Uani 1 1 d .
C16 C 0.7972(5) 0.6684(6) 0.14020(13) 0.0223(11) Uani 1 1 d .
H16A H 0.8380 0.6325 0.1146 0.027 Uiso 1 1 calc R
H16B H 0.7002 0.6454 0.1370 0.027 Uiso 1 1 calc R
C15 C 0.9561(5) 0.9073(7) 0.14978(14) 0.0266(12) Uani 1 1 d .
H15A H 1.0053 0.8163 0.1648 0.032 Uiso 1 1 calc R
H15B H 0.9613 1.0110 0.1668 0.032 Uiso 1 1 calc R
C14 C 1.0234(5) 0.9409(7) 0.11017(15) 0.0297(13) Uani 1 1 d .
H14A H 1.1171 0.9768 0.1156 0.036 Uiso 1 1 calc R
H14B H 1.0234 0.8369 0.0932 0.036 Uiso 1 1 calc R
C12 C 1.0234(5) 1.1329(7) 0.05528(15) 0.0344(14) Uani 1 1 d .
H12A H 1.0525 1.0361 0.0386 0.041 Uiso 1 1 calc R
H12B H 1.1034 1.1968 0.0651 0.041 Uiso 1 1 calc R
C11 C 0.9308(5) 1.2464(7) 0.03044(15) 0.0345(14) Uani 1 1 d .
H11A H 0.8989 1.3410 0.0474 0.041 Uiso 1 1 calc R
H11B H 0.9771 1.2943 0.0069 0.041 Uiso 1 1 calc R
C9 C 0.7174(6) 1.2358(7) -0.00472(15) 0.0371(14) Uani 1 1 d .
H9A H 0.6627 1.1576 -0.0221 0.044 Uiso 1 1 calc R
H9B H 0.7579 1.3209 -0.0227 0.044 Uiso 1 1 calc R
C8 C 0.6297(5) 1.3237(7) 0.02476(16) 0.0363(14) Uani 1 1 d .
H8A H 0.6826 1.4092 0.0405 0.044 Uiso 1 1 calc R
H8B H 0.5566 1.3834 0.0095 0.044 Uiso 1 1 calc R
C6 C 0.5051(5) 1.2887(7) 0.08658(16) 0.0343(14) Uani 1 1 d .
H6A H 0.4238 1.2254 0.0936 0.041 Uiso 1 1 calc R
H6B H 0.4778 1.4037 0.0774 0.041 Uiso 1 1 calc R
C5 C 0.5969(6) 1.3016(6) 0.12307(16) 0.0338(14) Uani 1 1 d .
H5A H 0.6785 1.3651 0.1164 0.041 Uiso 1 1 calc R
H5B H 0.5527 1.3612 0.1455 0.041 Uiso 1 1 calc R
C3 C 0.7115(5) 1.1158(6) 0.17126(14) 0.0266(12) Uani 1 1 d .
H3B H 0.6653 1.1639 0.1948 0.032 Uiso 1 1 calc R
H3A H 0.7968 1.1772 0.1683 0.032 Uiso 1 1 calc R
C2 C 0.7366(5) 0.9299(6) 0.17747(14) 0.0236(11) Uani 1 1 d .
H2B H 0.7858 0.9124 0.2039 0.028 Uiso 1 1 calc R
H2A H 0.6501 0.8697 0.1786 0.028 Uiso 1 1 calc R
N1 N 0.8151(4) 0.8567(5) 0.14411(11) 0.0210(9) Uani 1 1 d .
N7 N 0.5722(4) 1.2001(5) 0.05323(13) 0.0312(11) Uani 1 1 d D
H7 H 0.501(3) 1.157(6) 0.0391(12) 0.037 Uiso 1 1 d D
N2S N 0.4396(5) 0.8108(6) 0.10840(13) 0.0361(12) Uani 1 1 d .
N1S N 0.7391(5) 0.7478(6) 0.01192(13) 0.0339(12) Uani 1 1 d .
O13 O 0.9498(3) 1.0728(4) 0.08942(10) 0.0289(9) Uani 1 1 d .
O10 O 0.8209(3) 1.1420(4) 0.01657(10) 0.0320(9) Uani 1 1 d .
O4 O 0.6299(3) 1.1304(4) 0.13491(10) 0.0291(8) Uani 1 1 d .
O6S O 0.4277(6) 0.7104(6) 0.13653(13) 0.0840(18) Uani 1 1 d .
O5S O 0.3623(4) 0.9251(7) 0.10002(16) 0.0723(16) Uani 1 1 d .
O4S O 0.5406(4) 0.7923(5) 0.08721(13) 0.0504(12) Uani 1 1 d .
O1S O 0.8143(4) 0.7516(4) 0.04450(10) 0.0312(9) Uani 1 1 d .
O2S O 0.6476(4) 0.8561(5) 0.00874(11) 0.0443(10) Uani 1 1 d .
O3S O 0.7560(4) 0.6408(5) -0.01441(10) 0.0424(11) Uani 1 1 d .
Cd1 Cd 0.71422(4) 0.98322(4) 0.076793(10) 0.02523(16) Uani 1 1 d .

loop_
_atom_site_aniso_label
_atom_site_aniso_U_11
_atom_site_aniso_U_22
_atom_site_aniso_U_33
_atom_site_aniso_U_23
_atom_site_aniso_U_13
_atom_site_aniso_U_12
C17 0.026(3) 0.020(3) 0.023(3) 0.000(2) -0.002(2) 0.000(2)
C18 0.031(3) 0.021(3) 0.023(3) -0.006(2) 0.004(2) -0.009(2)
C19 0.029(3) 0.022(3) 0.031(3) -0.001(2) 0.004(3) 0.001(2)
C20 0.025(3) 0.034(3) 0.033(3) -0.005(2) 0.006(3) -0.003(2)
C21 0.035(3) 0.039(4) 0.030(3) 0.007(3) 0.006(3) -0.004(3)
C22 0.031(3) 0.029(3) 0.022(3) 0.004(2) 0.000(2) -0.005(2)
C23 0.030(3) 0.020(3) 0.022(3) -0.003(2) -0.008(2) -0.006(2)
C24 0.031(3) 0.025(3) 0.025(3) 0.002(2) -0.006(2) -0.002(2)
C25 0.033(3) 0.023(3) 0.029(3) 0.005(2) 0.003(3) 0.001(2)
C26 0.022(3) 0.038(4) 0.040(3) 0.005(2) -0.011(3) 0.008(3)
C27 0.034(4) 0.052(4) 0.043(3) 0.006(3) 0.012(3) 0.012(3)
C28 0.034(3) 0.043(4) 0.043(3) 0.006(3) 0.014(3) 0.010(3)
C29 0.042(4) 0.029(3) 0.028(3) 0.006(2) 0.012(3) 0.005(3)
C30 0.023(3) 0.024(3) 0.024(3) -0.004(2) -0.001(2) -0.001(2)
C16 0.025(3) 0.022(3) 0.020(2) -0.002(2) 0.004(2) 0.003(2)
C15 0.023(3) 0.033(3) 0.023(3) 0.002(2) -0.005(2) -0.002(2)
C14 0.018(3) 0.043(4) 0.028(3) 0.003(2) -0.003(2) 0.002(2)
C12 0.031(3) 0.042(4) 0.032(3) 0.000(3) 0.013(3) -0.009(3)
C11 0.040(4) 0.033(3) 0.031(3) 0.007(2) 0.010(3) -0.004(3)
C9 0.047(4) 0.034(4) 0.030(3) 0.008(2) -0.003(3) 0.005(3)
C8 0.037(3) 0.030(3) 0.041(3) 0.016(2) -0.002(3) 0.005(3)
C6 0.032(3) 0.032(3) 0.038(3) 0.002(2) -0.004(3) 0.005(3)
C5 0.040(4) 0.019(3) 0.042(3) -0.006(2) 0.000(3) 0.001(2)
C3 0.036(3) 0.023(3) 0.021(3) -0.003(2) 0.004(3) -0.002(2)
C2 0.033(3) 0.021(3) 0.018(2) 0.000(2) 0.002(2) 0.002(2)
N1 0.021(2) 0.020(2) 0.021(2) 0.0001(16) 0.0012(19) -0.0020(18)
N7 0.032(3) 0.029(3) 0.032(3) 0.0022(19) 0.000(2) -0.002(2)
N2S 0.045(3) 0.041(3) 0.023(2) -0.009(2) 0.011(2) -0.015(3)
N1S 0.050(3) 0.024(3) 0.028(3) -0.002(2) 0.012(3) -0.014(2)
O13 0.030(2) 0.029(2) 0.0282(19) 0.0078(16) 0.0044(17) -0.0021(17)
O10 0.037(2) 0.030(2) 0.0282(19) 0.0038(16) 0.0008(18) 0.0034(18)
O4 0.036(2) 0.021(2) 0.0295(19) 0.0002(15) -0.0028(17) 0.0037(17)
O6S 0.141(5) 0.069(4) 0.043(3) 0.006(2) 0.019(3) -0.044(3)
O5S 0.042(3) 0.055(3) 0.117(4) -0.034(3) -0.019(3) 0.021(3)
O4S 0.038(2) 0.041(3) 0.073(3) -0.018(2) 0.016(2) -0.0120(19)
O1S 0.043(2) 0.027(2) 0.0232(19) -0.0011(15) 0.0029(18) -0.0020(18)
O2S 0.057(3) 0.031(2) 0.044(2) -0.0018(18) -0.011(2) 0.003(2)
O3S 0.067(3) 0.030(2) 0.030(2) -0.0080(17) 0.014(2) -0.018(2)
Cd1 0.0307(3) 0.0226(3) 0.0221(2) 0.00073(15) -0.00181(18) 0.00046(17)

loop_
_atom_type_symbol
_atom_type_description
_atom_type_scat_dispersion_real
_atom_type_scat_dispersion_imag
_atom_type_scat_source
C C 0.0033 0.0016 'International Tables Vol C Tables 4.2.6.8 and 6.1.1.4'
H H 0.0000 0.0000 'International Tables Vol C Tables 4.2.6.8 and 6.1.1.4'
N N 0.0061 0.0033 'International Tables Vol C Tables 4.2.6.8 and 6.1.1.4'
O O 0.0106 0.0060 'International Tables Vol C Tables 4.2.6.8 and 6.1.1.4'
Cd Cd -0.8075 1.2024 'International Tables Vol C Tables 4.2.6.8 and 6.1.1.4'

loop_
_geom_angle_atom_site_label_1
_geom_angle_atom_site_label_2
_geom_angle_atom_site_label_3
_geom_angle
C18 C17 C30 119.7(5)
C18 C17 C16 121.3(4)
C30 C17 C16 118.7(4)
C17 C18 C19 123.8(5)
C17 C18 C23 119.7(5)
C19 C18 C23 116.4(4)
C20 C19 C18 121.6(5)
C20 C19 H19 119.2
C18 C19 H19 119.2
C19 C20 C21 121.2(5)
C19 C20 H20 119.4
C21 C20 H20 119.4
C22 C21 C20 119.4(4)
C22 C21 H21 120.3
C20 C21 H21 120.3
C21 C22 C23 121.8(5)
C21 C22 H22 119.1
C23 C22 H22 119.1
C24 C23 C22 121.0(5)
C24 C23 C18 119.5(4)
C22 C23 C18 119.5(5)
C25 C24 C23 122.5(5)
C25 C24 H24 118.7
C23 C24 H24 118.7
C24 C25 C26 122.1(5)
C24 C25 C30 118.8(5)
C26 C25 C30 119.0(4)
C27 C26 C25 121.9(5)
C27 C26 H26 119.0
C25 C26 H26 119.0
C26 C27 C28 120.2(5)
C26 C27 H27 119.9
C28 C27 H27 119.9
C29 C28 C27 120.7(5)
C29 C28 H28 119.7
C27 C28 H28 119.7
C28 C29 C30 121.9(5)
C28 C29 H29 119.1
C30 C29 H29 119.1
C17 C30 C29 124.1(5)
C17 C30 C25 119.6(4)
C29 C30 C25 116.3(4)
N1 C16 C17 118.6(4)
N1 C16 H16A 107.7
C17 C16 H16A 107.7
N1 C16 H16B 107.7
C17 C16 H16B 107.7
H16A C16 H16B 107.1
N1 C15 C14 113.4(4)
N1 C15 H15A 108.9
C14 C15 H15A 108.9
N1 C15 H15B 108.9
C14 C15 H15B 108.9
H15A C15 H15B 107.7
O13 C14 C15 107.3(4)
O13 C14 H14A 110.3
C15 C14 H14A 110.3
O13 C14 H14B 110.3
C15 C14 H14B 110.3
H14A C14 H14B 108.5
O13 C12 C11 107.0(4)
O13 C12 H12A 110.3
C11 C12 H12A 110.3
O13 C12 H12B 110.3
C11 C12 H12B 110.3
H12A C12 H12B 108.6
O10 C11 C12 106.3(4)
O10 C11 H11A 110.5
C12 C11 H11A 110.5
O10 C11 H11B 110.5
C12 C11 H11B 110.5
H11A C11 H11B 108.7
O10 C9 C8 110.8(4)
O10 C9 H9A 109.5
C8 C9 H9A 109.5
O10 C9 H9B 109.5
C8 C9 H9B 109.5
H9A C9 H9B 108.1
N7 C8 C9 110.7(4)
N7 C8 H8A 109.5
C9 C8 H8A 109.5
N7 C8 H8B 109.5
C9 C8 H8B 109.5
H8A C8 H8B 108.1
N7 C6 C5 110.1(4)
N7 C6 H6A 109.6
C5 C6 H6A 109.6
N7 C6 H6B 109.6
C5 C6 H6B 109.6
H6A C6 H6B 108.2
O4 C5 C6 106.4(4)
O4 C5 H5A 110.5
C6 C5 H5A 110.5
O4 C5 H5B 110.5
C6 C5 H5B 110.5
H5A C5 H5B 108.6
O4 C3 C2 106.3(4)
O4 C3 H3B 110.5
C2 C3 H3B 110.5
O4 C3 H3A 110.5
C2 C3 H3A 110.5
H3B C3 H3A 108.7
N1 C2 C3 111.7(3)
N1 C2 H2B 109.3
C3 C2 H2B 109.3
N1 C2 H2A 109.3
C3 C2 H2A 109.3
H2B C2 H2A 107.9
C15 N1 C2 109.5(4)
C15 N1 C16 112.9(4)
C2 N1 C16 112.4(3)
C15 N1 Cd1 110.1(3)
C2 N1 Cd1 106.1(3)
C16 N1 Cd1 105.5(3)
C8 N7 C6 110.7(4)
C8 N7 Cd1 116.3(3)
C6 N7 Cd1 112.9(3)
C8 N7 H7 104(3)
C6 N7 H7 101(3)
Cd1 N7 H7 111(4)
O5S N2S O6S 124.8(5)
O5S N2S O4S 118.8(5)
O6S N2S O4S 116.4(6)
O3S N1S O2S 122.1(5)
O3S N1S O1S 120.7(5)
O2S N1S O1S 117.2(4)
C14 O13 C12 109.7(3)
C14 O13 Cd1 110.0(3)
C12 O13 Cd1 118.3(3)
C9 O10 C11 113.0(4)
C9 O10 Cd1 107.9(3)
C11 O10 Cd1 111.6(3)
C3 O4 C5 114.8(4)
C3 O4 Cd1 114.5(3)
C5 O4 Cd1 108.8(3)
N2S O4S Cd1 128.7(3)
N1S O1S Cd1 98.4(3)
N1S O2S Cd1 91.7(3)
O4S Cd1 N7 94.15(15)
O4S Cd1 O1S 84.18(12)
N7 Cd1 O1S 133.11(14)
O4S Cd1 O4 84.77(12)
N7 Cd1 O4 71.44(13)
O1S Cd1 O4 153.74(11)
O4S Cd1 O13 150.17(14)
N7 Cd1 O13 114.20(13)
O1S Cd1 O13 82.92(12)
O4 Cd1 O13 95.24(11)
O4S Cd1 O2S 72.47(13)
N7 Cd1 O2S 82.00(15)
O1S Cd1 O2S 52.74(13)
O4 Cd1 O2S 143.55(13)
O13 Cd1 O2S 118.67(11)
O4S Cd1 N1 84.02(14)
N7 Cd1 N1 140.87(13)
O1S Cd1 N1 85.73(12)
O4 Cd1 N1 69.47(11)
O13 Cd1 N1 68.30(11)
O2S Cd1 N1 133.18(13)
O4S Cd1 O10 138.69(14)
N7 Cd1 O10 70.12(12)
O1S Cd1 O10 80.64(10)
O4 Cd1 O10 122.33(11)
O13 Cd1 O10 64.79(11)
O2S Cd1 O10 67.73(12)
N1 Cd1 O10 132.31(11)

loop_
_geom_bond_atom_site_label_1
_geom_bond_atom_site_label_2
_geom_bond_distance
C17 C18 1.407(6)
C17 C30 1.425(7)
C17 C16 1.536(6)
C18 C19 1.442(7)
C18 C23 1.445(7)
C19 C20 1.366(7)
C19 H19 0.9500
C20 C21 1.414(7)
C20 H20 0.9500
C21 C22 1.359(7)
C21 H21 0.9500
C22 C23 1.425(6)
C22 H22 0.9500
C23 C24 1.387(7)
C24 C25 1.384(6)
C24 H24 0.9500
C25 C26 1.419(7)
C25 C30 1.451(7)
C26 C27 1.335(7)
C26 H26 0.9500
C27 C28 1.412(8)
C27 H27 0.9500
C28 C29 1.355(7)
C28 H28 0.9500
C29 C30 1.432(7)
C29 H29 0.9500
C16 N1 1.500(6)
C16 H16A 0.9900
C16 H16B 0.9900
C15 N1 1.473(6)
C15 C14 1.510(6)
C15 H15A 0.9900
C15 H15B 0.9900
C14 O13 1.431(6)
C14 H14A 0.9900
C14 H14B 0.9900
C12 O13 1.443(5)
C12 C11 1.505(7)
C12 H12A 0.9900
C12 H12B 0.9900
C11 O10 1.434(6)
C11 H11A 0.9900
C11 H11B 0.9900
C9 O10 1.433(6)
C9 C8 1.501(7)
C9 H9A 0.9900
C9 H9B 0.9900
C8 N7 1.481(6)
C8 H8A 0.9900
C8 H8B 0.9900
C6 N7 1.480(6)
C6 C5 1.484(7)
C6 H6A 0.9900
C6 H6B 0.9900
C5 O4 1.440(6)
C5 H5A 0.9900
C5 H5B 0.9900
C3 O4 1.424(6)
C3 C2 1.500(7)
C3 H3B 0.9900
C3 H3A 0.9900
C2 N1 1.488(5)
C2 H2B 0.9900
C2 H2A 0.9900
N1 Cd1 2.591(4)
N7 Cd1 2.337(5)
N7 H7 0.901(8)
N2S O5S 1.213(6)
N2S O6S 1.224(6)
N2S O4S 1.257(5)
N1S O3S 1.223(5)
N1S O2S 1.254(6)
N1S O1S 1.283(5)
O13 Cd1 2.484(3)
O10 Cd1 2.602(3)
O4 Cd1 2.411(3)
O4S Cd1 2.336(4)
O1S Cd1 2.354(3)
O2S Cd1 2.512(4)

loop_
_geom_hbond_atom_site_label_D
_geom_hbond_atom_site_label_H
_geom_hbond_atom_site_label_A
_geom_hbond_distance_DH
_geom_hbond_distance_HA
_geom_hbond_distance_DA
_geom_hbond_angle_DHA
_geom_hbond_site_symmetry_A
N7 H7 O2S 0.901(8) 2.12(2) 2.972(6) 156(5) 3_675

loop_
_geom_torsion_atom_site_label_1
_geom_torsion_atom_site_label_2
_geom_torsion_atom_site_label_3
_geom_torsion_atom_site_label_4
_geom_torsion
C30 C17 C18 C19 -171.9(5)
C16 C17 C18 C19 3.2(7)
C30 C17 C18 C23 4.4(7)
C16 C17 C18 C23 179.4(4)
C17 C18 C19 C20 178.5(5)
C23 C18 C19 C20 2.1(7)
C18 C19 C20 C21 0.6(8)
C19 C20 C21 C22 -2.4(8)
C20 C21 C22 C23 1.5(8)
C21 C22 C23 C24 -176.9(5)
C21 C22 C23 C18 1.3(8)
C17 C18 C23 C24 -1.3(7)
C19 C18 C23 C24 175.3(4)
C17 C18 C23 C22 -179.5(4)
C19 C18 C23 C22 -3.0(7)
C22 C23 C24 C25 176.8(5)
C18 C23 C24 C25 -1.4(8)
C23 C24 C25 C26 -176.4(5)
C23 C24 C25 C30 0.9(8)
C24 C25 C26 C27 176.4(5)
C30 C25 C26 C27 -0.9(8)
C25 C26 C27 C28 0.0(9)
C26 C27 C28 C29 0.2(10)
C27 C28 C29 C30 0.6(9)
C18 C17 C30 C29 173.0(5)
C16 C17 C30 C29 -2.1(7)
C18 C17 C30 C25 -4.9(7)
C16 C17 C30 C25 179.9(4)
C28 C29 C30 C17 -179.5(5)
C28 C29 C30 C25 -1.5(8)
C24 C25 C30 C17 2.2(7)
C26 C25 C30 C17 179.7(5)
C24 C25 C30 C29 -175.8(5)
C26 C25 C30 C29 1.6(7)
C18 C17 C16 N1 89.7(6)
C30 C17 C16 N1 -95.2(5)
N1 C15 C14 O13 58.7(6)
O13 C12 C11 O10 -61.9(5)
O10 C9 C8 N7 -56.7(6)
N7 C6 C5 O4 -60.3(5)
O4 C3 C2 N1 64.4(5)
C14 C15 N1 C2 -143.8(4)
C14 C15 N1 C16 90.1(5)
C14 C15 N1 Cd1 -27.5(5)
C3 C2 N1 C15 75.7(5)
C3 C2 N1 C16 -157.8(4)
C3 C2 N1 Cd1 -43.1(4)
C17 C16 N1 C15 56.6(5)
C17 C16 N1 C2 -68.0(5)
C17 C16 N1 Cd1 176.9(3)
C9 C8 N7 C6 170.2(5)
C9 C8 N7 Cd1 39.6(5)
C5 C6 N7 C8 -96.4(5)
C5 C6 N7 Cd1 36.0(5)
C15 C14 O13 C12 169.1(4)
C15 C14 O13 Cd1 -59.1(4)
C11 C12 O13 C14 169.7(4)
C11 C12 O13 Cd1 42.4(5)
C8 C9 O10 C11 -80.2(5)
C8 C9 O10 Cd1 43.7(5)
C12 C11 O10 C9 174.8(3)
C12 C11 O10 Cd1 53.0(4)
C2 C3 O4 C5 -178.6(4)
C2 C3 O4 Cd1 -51.7(4)
C6 C5 O4 C3 -176.3(4)
C6 C5 O4 Cd1 53.9(4)
O5S N2S O4S Cd1 60.1(7)
O6S N2S O4S Cd1 -119.4(5)
O3S N1S O1S Cd1 -179.3(3)
O2S N1S O1S Cd1 -0.3(4)
O3S N1S O2S Cd1 179.3(4)
O1S N1S O2S Cd1 0.3(4)
N2S O4S Cd1 N7 -55.5(5)
N2S O4S Cd1 O1S 171.5(5)
N2S O4S Cd1 O4 15.4(5)
N2S O4S Cd1 O13 106.8(5)
N2S O4S Cd1 O2S -135.8(5)
N2S O4S Cd1 N1 85.2(5)
N2S O4S Cd1 O10 -119.8(5)
C8 N7 Cd1 O4S -152.6(4)
C6 N7 Cd1 O4S 77.8(3)
C8 N7 Cd1 O1S -66.7(4)
C6 N7 Cd1 O1S 163.7(3)
C8 N7 Cd1 O4 124.3(4)
C6 N7 Cd1 O4 -5.3(3)
C8 N7 Cd1 O13 36.9(4)
C6 N7 Cd1 O13 -92.7(3)
C8 N7 Cd1 O2S -81.0(4)
C6 N7 Cd1 O2S 149.4(3)
C8 N7 Cd1 N1 121.8(3)
C6 N7 Cd1 N1 -7.8(4)
C8 N7 Cd1 O10 -11.8(3)
C6 N7 Cd1 O10 -141.5(3)
N1S O1S Cd1 O4S 72.5(3)
N1S O1S Cd1 N7 -17.7(3)
N1S O1S Cd1 O4 138.1(3)
N1S O1S Cd1 O13 -134.4(3)
N1S O1S Cd1 O2S 0.2(2)
N1S O1S Cd1 N1 156.9(3)
N1S O1S Cd1 O10 -68.9(3)
C3 O4 Cd1 O4S 107.4(3)
C5 O4 Cd1 O4S -122.6(3)
C3 O4 Cd1 N7 -156.5(3)
C5 O4 Cd1 N7 -26.5(3)
C3 O4 Cd1 O1S 41.9(4)
C5 O4 Cd1 O1S 172.0(3)
C3 O4 Cd1 O13 -42.7(3)
C5 O4 Cd1 O13 87.3(3)
C3 O4 Cd1 O2S 158.1(3)
C5 O4 Cd1 O2S -71.9(4)
C3 O4 Cd1 N1 21.8(3)
C5 O4 Cd1 N1 151.8(3)
C3 O4 Cd1 O10 -106.0(3)
C5 O4 Cd1 O10 24.0(3)
C14 O13 Cd1 O4S 9.5(4)
C12 O13 Cd1 O4S 136.7(3)
C14 O13 Cd1 N7 170.1(3)
C12 O13 Cd1 N7 -62.7(3)
C14 O13 Cd1 O1S -55.5(3)
C12 O13 Cd1 O1S 71.7(3)
C14 O13 Cd1 O4 98.1(3)
C12 O13 Cd1 O4 -134.7(3)
C14 O13 Cd1 O2S -95.8(3)
C12 O13 Cd1 O2S 31.4(4)
C14 O13 Cd1 N1 32.7(3)
C12 O13 Cd1 N1 159.9(4)
C14 O13 Cd1 O10 -138.5(3)
C12 O13 Cd1 O10 -11.3(3)
N1S O2S Cd1 O4S -96.3(3)
N1S O2S Cd1 N7 166.8(3)
N1S O2S Cd1 O1S -0.2(2)
N1S O2S Cd1 O4 -150.2(2)
N1S O2S Cd1 O13 53.5(3)
N1S O2S Cd1 N1 -32.8(3)
N1S O2S Cd1 O10 95.0(3)
C15 N1 Cd1 O4S 166.5(3)
C2 N1 Cd1 O4S -75.0(3)
C16 N1 Cd1 O4S 44.4(3)
C15 N1 Cd1 N7 -104.2(3)
C2 N1 Cd1 N7 14.2(4)
C16 N1 Cd1 N7 133.6(3)
C15 N1 Cd1 O1S 82.0(3)
C2 N1 Cd1 O1S -159.6(3)
C16 N1 Cd1 O1S -40.2(3)
C15 N1 Cd1 O4 -106.8(3)
C2 N1 Cd1 O4 11.6(3)
C16 N1 Cd1 O4 131.0(3)
C15 N1 Cd1 O13 -2.1(3)
C2 N1 Cd1 O13 116.3(3)
C16 N1 Cd1 O13 -124.3(3)
C15 N1 Cd1 O2S 107.4(3)
C2 N1 Cd1 O2S -134.1(3)
C16 N1 Cd1 O2S -14.7(3)
C15 N1 Cd1 O10 8.7(4)
C2 N1 Cd1 O10 127.2(3)
C16 N1 Cd1 O10 -113.4(3)
C9 O10 Cd1 O4S 55.5(4)
C11 O10 Cd1 O4S -179.8(3)
C9 O10 Cd1 N7 -17.4(3)
C11 O10 Cd1 N7 107.3(3)
C9 O10 Cd1 O1S 125.4(3)
C11 O10 Cd1 O1S -109.9(3)
C9 O10 Cd1 O4 -68.4(3)
C11 O10 Cd1 O4 56.4(3)
C9 O10 Cd1 O13 -148.1(3)
C11 O10 Cd1 O13 -23.4(3)
C9 O10 Cd1 O2S 71.9(3)
C11 O10 Cd1 O2S -163.3(3)
C9 O10 Cd1 N1 -159.2(3)
C11 O10 Cd1 N1 -34.5(4)
